data_4332725
loop_
_publ_author_name
'Poplaukhin, Pavel V.'
'Chen, Xuenian'
'Meyers, Edward A.'
'Shore, Sheldon G.'

_publ_section_title
;
 Lanthanide&#x2212;Transition Metal Carbonyl Complexes:&#x00A0;
 Condensation of Solvent-Separated Ion-Pair Compounds into Extended
 Structures
;
_journal_issue 25
_journal_name_full 'Inorganic Chemistry'
_journal_page_first 10115
_journal_page_last 10125
_journal_paper_doi 10.1021/ic060756k
_journal_volume 45
_journal_year 2006
_chemical_formula_moiety 'C24 H48 O6 Yb, 2(C5 O5 Re)'
_chemical_formula_sum 'C34 H48 O16 Re2 Yb'
_chemical_formula_weight 1258.16
_chemical_name_systematic
; 
 ? 
;
_space_group_IT_number 2
_symmetry_cell_setting triclinic
_symmetry_space_group_name_Hall '-P 1'
_symmetry_space_group_name_H-M 'P -1'
_atom_sites_solution_hydrogens geom
_atom_sites_solution_primary direct
_atom_sites_solution_secondary difmap
_audit_creation_method SHELXL-97
_cell_angle_alpha 94.585(10)
_cell_angle_beta 92.613(10)
_cell_angle_gamma 92.898(10)
_cell_formula_units_Z 2
_cell_length_a 10.0421(10)
_cell_length_b 10.7667(10)
_cell_length_c 19.7414(10)
_cell_measurement_temperature 200(2)
_cell_volume 2122.3(3)
_computing_structure_refinement 'SHELXL-97 (Sheldrick, 1997)'
_computing_structure_solution 'SHELXS-97 (Sheldrick, 1990)'
_diffrn_ambient_temperature 200(2)
_diffrn_measured_fraction_theta_full 0.998
_diffrn_measured_fraction_theta_max 0.998
_diffrn_radiation_monochromator graphite
_diffrn_radiation_source 'fine-focus sealed tube'
_diffrn_radiation_type MoK\a
_diffrn_radiation_wavelength 0.71073
_diffrn_reflns_av_R_equivalents 0.0418
_diffrn_reflns_av_sigmaI/netI 0.0545
_diffrn_reflns_limit_h_max 11
_diffrn_reflns_limit_h_min -11
_diffrn_reflns_limit_k_max 12
_diffrn_reflns_limit_k_min -12
_diffrn_reflns_limit_l_max 23
_diffrn_reflns_limit_l_min -23
_diffrn_reflns_number 14382
_diffrn_reflns_theta_full 25.01
_diffrn_reflns_theta_max 25.01
_diffrn_reflns_theta_min 2.33
_exptl_absorpt_coefficient_mu 7.939
_exptl_absorpt_correction_T_max 0.530
_exptl_absorpt_correction_T_min 0.156
_exptl_absorpt_correction_type multi-scan
_exptl_absorpt_process_details 'HKL SCALEPACK (OTWINOWSKI & MINOR, 1997)'
_exptl_crystal_density_diffrn 1.969
_exptl_crystal_density_method 'not measured'
_exptl_crystal_F_000 1200
_exptl_crystal_size_max 0.35
_exptl_crystal_size_mid 0.12
_exptl_crystal_size_min 0.08
_refine_diff_density_max 1.624
_refine_diff_density_min -1.806
_refine_diff_density_rms 0.190
_refine_ls_extinction_method none
_refine_ls_goodness_of_fit_ref 1.076
_refine_ls_hydrogen_treatment constr
_refine_ls_matrix_type full
_refine_ls_number_parameters 467
_refine_ls_number_reflns 7456
_refine_ls_number_restraints 40
_refine_ls_restrained_S_all 1.076
_refine_ls_R_factor_all 0.0704
_refine_ls_R_factor_gt 0.0517
_refine_ls_shift/su_max 0.000
_refine_ls_shift/su_mean 0.000
_refine_ls_structure_factor_coef Fsqd
_refine_ls_weighting_details 'calc w=1/[\s^2^(Fo^2^)+(0.0656P)^2^+12.1884P] where P=(Fo^2^+2Fc^2^)/3'
_refine_ls_weighting_scheme calc
_refine_ls_wR_factor_gt 0.1314
_refine_ls_wR_factor_ref 0.1400
_reflns_number_gt 5788
_reflns_number_total 7456
_reflns_threshold_expression >2sigma(I)
_cod_data_source_file ic060756ksup1.cif
_cod_data_source_block p2
_cod_depositor_comments
;
The following automatic conversions were performed:

'_symmetry_cell_setting' value 'TRICLINIC' changed to 'triclinic'
according to /home/saulius/struct/CIF-dictionaries/cif_core.dic
dictionary named 'cif_core.dic' version 2.4.2 from
2011-04-26.

'_exptl_absorpt_correction_type' value 'MULTI-SCAN'
changed to 'multi-scan' according to
/home/saulius/struct/CIF-dictionaries/cif_core.dic dictionary named
'cif_core.dic' version 2.4.2 from
2011-04-26.

'_refine_ls_hydrogen_treatment' value 'CONSTR' changed
to 'constr' according to
/home/saulius/struct/CIF-dictionaries/cif_core.dic dictionary named
'cif_core.dic' version 2.4.2 from 2011-04-26.

Automatic conversion script
Id: cif_fix_values 1891 2012-01-12 08:04:46Z andrius 
;
_cod_database_code 4332725

loop_
_symmetry_equiv_pos_as_xyz
'x, y, z'
'-x, -y, -z'

loop_
_atom_site_label
_atom_site_type_symbol
_atom_site_fract_x
_atom_site_fract_y
_atom_site_fract_z
_atom_site_U_iso_or_equiv
_atom_site_adp_type
_atom_site_occupancy
_atom_site_symmetry_multiplicity
_atom_site_calc_flag
_atom_site_refinement_flags
_atom_site_disorder_assembly
_atom_site_disorder_group
O16 O 0.4136(7) 0.3721(7) 0.5830(4) 0.0522(19) Uani 1 1 d . . .
C61 C 0.339(3) 0.418(2) 0.6374(15) 0.038(8) Uiso 0.46(4) 1 d PD A 1
H61A H 0.2757 0.4788 0.6215 0.045 Uiso 0.46(4) 1 calc PR A 1
H61B H 0.3987 0.4608 0.6741 0.045 Uiso 0.46(4) 1 calc PR A 1
C62 C 0.262(3) 0.308(2) 0.6636(18) 0.056(10) Uiso 0.46(4) 1 d PD A 1
H62A H 0.1831 0.2786 0.6336 0.068 Uiso 0.46(4) 1 calc PR A 1
H62B H 0.2350 0.3259 0.7108 0.068 Uiso 0.46(4) 1 calc PR A 1
C63 C 0.377(3) 0.215(3) 0.6590(18) 0.068(10) Uiso 0.46(4) 1 d PD A 1
H63A H 0.4311 0.2212 0.7024 0.081 Uiso 0.46(4) 1 calc PR A 1
H63B H 0.3396 0.1286 0.6495 0.081 Uiso 0.46(4) 1 calc PR A 1
C64 C 0.463(4) 0.252(3) 0.6015(19) 0.059(11) Uiso 0.46(4) 1 d PD A 1
H64A H 0.5582 0.2616 0.6168 0.071 Uiso 0.46(4) 1 calc PR A 1
H64B H 0.4520 0.1885 0.5622 0.071 Uiso 0.46(4) 1 calc PR A 1
C61' C 0.303(4) 0.404(3) 0.6274(16) 0.064(10) Uiso 0.54(4) 1 d PD A 2
H61C H 0.2182 0.4067 0.6002 0.077 Uiso 0.54(4) 1 calc PR A 2
H61D H 0.3228 0.4851 0.6537 0.077 Uiso 0.54(4) 1 calc PR A 2
C62' C 0.296(4) 0.297(2) 0.6749(14) 0.081(12) Uiso 0.54(4) 1 d PD A 2
H62C H 0.3656 0.3088 0.7122 0.097 Uiso 0.54(4) 1 calc PR A 2
H62D H 0.2069 0.2881 0.6942 0.097 Uiso 0.54(4) 1 calc PR A 2
C63' C 0.321(3) 0.187(2) 0.6248(14) 0.065(8) Uiso 0.54(4) 1 d PD A 2
H63C H 0.3469 0.1135 0.6485 0.078 Uiso 0.54(4) 1 calc PR A 2
H63D H 0.2419 0.1633 0.5938 0.078 Uiso 0.54(4) 1 calc PR A 2
C64' C 0.435(3) 0.240(3) 0.5872(16) 0.056(9) Uiso 0.54(4) 1 d PD A 2
H64C H 0.5215 0.2301 0.6120 0.067 Uiso 0.54(4) 1 calc PR A 2
H64D H 0.4373 0.1975 0.5411 0.067 Uiso 0.54(4) 1 calc PR A 2
Yb1 Yb 0.0000 0.0000 0.0000 0.03996(18) Uani 1 2 d S . .
O11 O -0.0925(7) -0.1692(7) -0.0765(4) 0.055(2) Uani 1 1 d . . .
C11 C -0.0380(15) -0.2917(12) -0.0857(8) 0.076(4) Uani 1 1 d . . .
H11A H 0.0584 -0.2837 -0.0939 0.091 Uiso 1 1 calc R . .
H11B H -0.0499 -0.3378 -0.0447 0.091 Uiso 1 1 calc R . .
C12 C -0.112(2) -0.3564(18) -0.1443(11) 0.127(8) Uani 1 1 d . . .
H12A H -0.1726 -0.4227 -0.1292 0.153 Uiso 1 1 calc R . .
H12B H -0.0485 -0.3963 -0.1753 0.153 Uiso 1 1 calc R . .
C13 C -0.1897(18) -0.2666(18) -0.1809(9) 0.105(6) Uani 1 1 d . . .
H13A H -0.2783 -0.3041 -0.1977 0.126 Uiso 1 1 calc R . .
H13B H -0.1413 -0.2367 -0.2196 0.126 Uiso 1 1 calc R . .
C14 C -0.2023(13) -0.1629(14) -0.1259(8) 0.076(4) Uani 1 1 d . . .
H14A H -0.1984 -0.0810 -0.1455 0.092 Uiso 1 1 calc R . .
H14B H -0.2886 -0.1734 -0.1041 0.092 Uiso 1 1 calc R . .
O12 O 0.1555(7) 0.0526(7) -0.0826(4) 0.0538(19) Uani 1 1 d D . .
C21 C 0.277(4) 0.131(5) -0.0697(18) 0.059(17) Uiso 0.29(4) 1 d PD B 1
H21A H 0.3437 0.0890 -0.0426 0.070 Uiso 0.29(4) 1 calc PR B 1
H21B H 0.2583 0.2114 -0.0449 0.070 Uiso 0.29(4) 1 calc PR B 1
C22 C 0.325(3) 0.151(4) -0.1405(15) 0.042(12) Uiso 0.29(4) 1 d PD B 1
H22A H 0.3603 0.2382 -0.1429 0.051 Uiso 0.29(4) 1 calc PR B 1
H22B H 0.3964 0.0938 -0.1526 0.051 Uiso 0.29(4) 1 calc PR B 1
C23 C 0.200(4) 0.122(5) -0.187(2) 0.058(14) Uiso 0.29(4) 1 d PD B 1
H23A H 0.2227 0.0992 -0.2349 0.070 Uiso 0.29(4) 1 calc PR B 1
H23B H 0.1405 0.1923 -0.1860 0.070 Uiso 0.29(4) 1 calc PR B 1
C24 C 0.141(8) 0.009(5) -0.1532(12) 0.05(3) Uiso 0.29(4) 1 d PD B 1
H24A H 0.0456 -0.0089 -0.1678 0.059 Uiso 0.29(4) 1 calc PR B 1
H24B H 0.1911 -0.0660 -0.1633 0.059 Uiso 0.29(4) 1 calc PR B 1
C21' C 0.256(2) 0.155(2) -0.0771(10) 0.062(8) Uiso 0.71(4) 1 d PD B 2
H21C H 0.3434 0.1264 -0.0605 0.075 Uiso 0.71(4) 1 calc PR B 2
H21D H 0.2300 0.2242 -0.0456 0.075 Uiso 0.71(4) 1 calc PR B 2
C22' C 0.264(2) 0.1945(16) -0.1493(9) 0.067(6) Uiso 0.71(4) 1 d PD B 2
H22C H 0.1971 0.2563 -0.1583 0.081 Uiso 0.71(4) 1 calc PR B 2
H22D H 0.3541 0.2315 -0.1567 0.081 Uiso 0.71(4) 1 calc PR B 2
C23' C 0.235(2) 0.0754(17) -0.1947(8) 0.057(5) Uiso 0.71(4) 1 d PD B 2
H23C H 0.3184 0.0341 -0.2052 0.068 Uiso 0.71(4) 1 calc PR B 2
H23D H 0.1874 0.0919 -0.2378 0.068 Uiso 0.71(4) 1 calc PR B 2
C24' C 0.146(4) -0.005(3) -0.1517(8) 0.061(14) Uiso 0.71(4) 1 d PD B 2
H24C H 0.0524 -0.0090 -0.1700 0.074 Uiso 0.71(4) 1 calc PR B 2
H24D H 0.1769 -0.0910 -0.1527 0.074 Uiso 0.71(4) 1 calc PR B 2
O13 O -0.1508(7) 0.1356(7) -0.0492(4) 0.057(2) Uani 1 1 d . . .
C31 C -0.1183(13) 0.2201(13) -0.0997(8) 0.075(4) Uani 1 1 d . B .
H31A H -0.1152 0.1747 -0.1452 0.090 Uiso 1 1 calc R . .
H31B H -0.0309 0.2652 -0.0880 0.090 Uiso 1 1 calc R . .
C32 C -0.2304(18) 0.3100(17) -0.0984(10) 0.106(6) Uani 1 1 d . . .
H32A H -0.2097 0.3815 -0.0642 0.127 Uiso 1 1 calc R B .
H32B H -0.2464 0.3420 -0.1436 0.127 Uiso 1 1 calc R . .
C33 C -0.3456(17) 0.234(2) -0.0800(9) 0.110(7) Uani 1 1 d . B .
H33A H -0.3905 0.1877 -0.1210 0.132 Uiso 1 1 calc R . .
H33B H -0.4109 0.2861 -0.0570 0.132 Uiso 1 1 calc R . .
C34 C -0.2906(12) 0.1462(13) -0.0337(8) 0.070(4) Uani 1 1 d . B .
H34A H -0.2980 0.1785 0.0143 0.083 Uiso 1 1 calc R . .
H34B H -0.3395 0.0637 -0.0411 0.083 Uiso 1 1 calc R . .
Yb2 Yb 0.5000 0.5000 0.5000 0.04198(18) Uani 1 2 d S . .
O14 O 0.4195(8) 0.6762(7) 0.5655(4) 0.062(2) Uani 1 1 d . . .
C41 C 0.2985(14) 0.7360(14) 0.5467(8) 0.078(4) Uani 1 1 d . A .
H41A H 0.2189 0.6807 0.5529 0.094 Uiso 1 1 calc R . .
H41B H 0.2985 0.7549 0.4984 0.094 Uiso 1 1 calc R . .
C42 C 0.296(2) 0.8515(19) 0.5913(10) 0.126(8) Uani 1 1 d . . .
H42A H 0.3178 0.9246 0.5655 0.152 Uiso 1 1 calc R A .
H42B H 0.2067 0.8602 0.6093 0.152 Uiso 1 1 calc R . .
C43 C 0.393(2) 0.8458(16) 0.6459(12) 0.130(8) Uani 1 1 d . A .
H43A H 0.3491 0.8318 0.6886 0.156 Uiso 1 1 calc R . .
H43B H 0.4491 0.9247 0.6528 0.156 Uiso 1 1 calc R . .
C44 C 0.4775(13) 0.7389(12) 0.6262(8) 0.075(4) Uani 1 1 d . A .
H44A H 0.5697 0.7702 0.6189 0.090 Uiso 1 1 calc R . .
H44B H 0.4808 0.6813 0.6627 0.090 Uiso 1 1 calc R . .
O15 O 0.7079(7) 0.5352(8) 0.5635(4) 0.065(2) Uani 1 1 d D . .
C51 C 0.760(3) 0.480(2) 0.6223(12) 0.036(8) Uiso 0.42(3) 1 d PD A 1
H51A H 0.7462 0.3878 0.6163 0.043 Uiso 0.42(3) 1 calc PR A 1
H51B H 0.7150 0.5108 0.6634 0.043 Uiso 0.42(3) 1 calc PR A 1
C52 C 0.907(3) 0.518(3) 0.6285(19) 0.062(10) Uiso 0.42(3) 1 d PD A 1
H52A H 0.9599 0.4541 0.6050 0.075 Uiso 0.42(3) 1 calc PR A 1
H52B H 0.9391 0.5306 0.6769 0.075 Uiso 0.42(3) 1 calc PR A 1
C53 C 0.918(3) 0.640(3) 0.5946(19) 0.079(13) Uiso 0.42(3) 1 d PD A 1
H53A H 0.9389 0.7118 0.6289 0.095 Uiso 0.42(3) 1 calc PR A 1
H53B H 0.9886 0.6383 0.5612 0.095 Uiso 0.42(3) 1 calc PR A 1
C54 C 0.783(3) 0.651(3) 0.560(2) 0.094(13) Uiso 0.42(3) 1 d PD A 1
H54A H 0.7370 0.7209 0.5823 0.112 Uiso 0.42(3) 1 calc PR A 1
H54B H 0.7937 0.6681 0.5115 0.112 Uiso 0.42(3) 1 calc PR A 1
C51' C 0.726(3) 0.492(3) 0.6302(11) 0.072(9) Uiso 0.58(3) 1 d PD A 2
H51C H 0.7388 0.4014 0.6279 0.086 Uiso 0.58(3) 1 calc PR A 2
H51D H 0.6488 0.5109 0.6583 0.086 Uiso 0.58(3) 1 calc PR A 2
C52' C 0.850(2) 0.567(3) 0.6572(12) 0.079(9) Uiso 0.58(3) 1 d PD A 2
H52C H 0.9010 0.5212 0.6905 0.095 Uiso 0.58(3) 1 calc PR A 2
H52D H 0.8279 0.6484 0.6797 0.095 Uiso 0.58(3) 1 calc PR A 2
C53' C 0.932(3) 0.586(4) 0.5946(13) 0.100(11) Uiso 0.58(3) 1 d PD A 2
H53C H 0.9937 0.6606 0.6021 0.119 Uiso 0.58(3) 1 calc PR A 2
H53D H 0.9826 0.5119 0.5820 0.119 Uiso 0.58(3) 1 calc PR A 2
C54' C 0.8224(19) 0.603(2) 0.5409(12) 0.065(7) Uiso 0.58(3) 1 d PD A 2
H54C H 0.8051 0.6928 0.5389 0.078 Uiso 0.58(3) 1 calc PR A 2
H54D H 0.8467 0.5688 0.4955 0.078 Uiso 0.58(3) 1 calc PR A 2
Re1 Re 0.38711(4) 0.60125(4) 0.85220(2) 0.04589(15) Uani 1 1 d . C .
C4 C 0.4291(13) 0.7793(11) 0.8584(10) 0.093(6) Uani 1 1 d D . .
O4 O 0.4526(17) 0.8862(13) 0.8734(15) 0.064(8) Uiso 0.57(6) 1 d PD C 1
O4' O 0.466(3) 0.873(3) 0.838(3) 0.098(13) Uiso 0.43(6) 1 d PD C 2
C2 C 0.4986(13) 0.4943(13) 0.7989(6) 0.061(3) Uani 1 1 d . . .
O2 O 0.5722(10) 0.4358(11) 0.7684(5) 0.093(3) Uani 1 1 d . C .
C3 C 0.2519(14) 0.6120(13) 0.7780(7) 0.068(3) Uani 1 1 d . . .
O3 O 0.1726(10) 0.6148(12) 0.7338(5) 0.099(4) Uani 1 1 d . C .
C1 C 0.5161(12) 0.6010(12) 0.9305(7) 0.059(3) Uani 1 1 d . . .
O1 O 0.5934(10) 0.6031(10) 0.9749(5) 0.090(3) Uani 1 1 d . C .
C5 C 0.2503(12) 0.5196(11) 0.9020(6) 0.050(3) Uani 1 1 d . . .
O5 O 0.1673(9) 0.4714(9) 0.9293(5) 0.076(3) Uani 1 1 d . C .
Re2 Re 0.85344(5) 0.08360(5) 0.65526(3) 0.05951(17) Uani 1 1 d D . .
C7 C 0.699(2) 0.103(3) 0.7096(13) 0.056(8) Uiso 0.44(2) 1 d PD D 1
O7 O 0.601(2) 0.097(3) 0.7378(14) 0.099(9) Uiso 0.44(2) 1 d PD D 1
C6 C 0.764(3) -0.020(3) 0.5817(13) 0.063(9) Uiso 0.44(2) 1 d PD D 1
O6 O 0.698(3) -0.080(3) 0.5405(13) 0.101(10) Uiso 0.44(2) 1 d PD D 1
C9 C 0.938(3) 0.177(3) 0.5867(12) 0.051(8) Uiso 0.44(2) 1 d PD D 1
O9 O 0.982(2) 0.233(2) 0.5440(11) 0.078(7) Uiso 0.44(2) 1 d PD D 1
C7' C 0.7191(18) 0.047(2) 0.7189(10) 0.051(6) Uiso 0.56(2) 1 d PD D 2
O7' O 0.635(2) 0.031(2) 0.7559(11) 0.107(8) Uiso 0.56(2) 1 d PD D 2
C6' C 0.715(2) 0.019(2) 0.5875(9) 0.048(6) Uiso 0.56(2) 1 d PD D 2
O6' O 0.637(2) -0.020(2) 0.5462(9) 0.089(7) Uiso 0.56(2) 1 d PD D 2
C9' C 0.962(2) 0.125(3) 0.5819(11) 0.069(8) Uiso 0.56(2) 1 d PD D 2
O9' O 1.014(2) 0.168(3) 0.5365(10) 0.101(7) Uiso 0.56(2) 1 d PD D 2
C8 C 0.9167(18) 0.2341(17) 0.7136(8) 0.088(5) Uani 1 1 d . D .
O8 O 0.9490(16) 0.3215(12) 0.7497(7) 0.125(5) Uani 1 1 d . . .
C10 C 0.9686(15) -0.0418(15) 0.6835(8) 0.077(4) Uani 1 1 d . D .
O10 O 1.0361(13) -0.1205(12) 0.6963(7) 0.118(4) Uani 1 1 d . . .

loop_
_atom_site_aniso_label
_atom_site_aniso_U_11
_atom_site_aniso_U_22
_atom_site_aniso_U_33
_atom_site_aniso_U_23
_atom_site_aniso_U_13
_atom_site_aniso_U_12
O16 0.057(5) 0.054(4) 0.050(5) 0.024(4) 0.022(4) -0.001(4)
Yb1 0.0368(3) 0.0428(4) 0.0417(4) 0.0128(3) 0.0054(3) -0.0009(3)
O11 0.053(5) 0.050(4) 0.061(5) 0.001(4) 0.001(4) -0.006(4)
C11 0.093(10) 0.049(7) 0.085(11) 0.007(7) 0.013(8) 0.006(7)
C12 0.135(17) 0.086(12) 0.151(19) -0.046(13) -0.028(15) 0.031(12)
C13 0.095(12) 0.116(14) 0.096(13) -0.036(11) 0.008(10) -0.015(11)
C14 0.060(8) 0.079(9) 0.084(10) -0.012(8) -0.024(7) -0.008(7)
O12 0.041(4) 0.060(5) 0.062(5) 0.020(4) 0.011(4) -0.012(3)
O13 0.039(4) 0.059(5) 0.076(6) 0.026(4) 0.009(4) 0.010(3)
C31 0.058(8) 0.085(9) 0.091(10) 0.050(8) 0.003(7) 0.018(7)
C32 0.112(14) 0.112(14) 0.108(14) 0.059(11) 0.025(11) 0.053(11)
C33 0.082(11) 0.168(19) 0.085(12) 0.009(12) 0.002(9) 0.071(13)
C34 0.054(8) 0.077(9) 0.080(10) 0.015(7) 0.013(7) 0.004(7)
Yb2 0.0339(3) 0.0517(4) 0.0418(4) 0.0145(3) 0.0047(3) -0.0023(3)
O14 0.060(5) 0.058(5) 0.069(6) 0.006(4) 0.007(4) 0.004(4)
C41 0.063(9) 0.094(11) 0.082(10) 0.010(8) 0.021(7) 0.026(8)
C42 0.164(19) 0.116(15) 0.101(15) -0.019(12) -0.012(14) 0.079(14)
C43 0.157(19) 0.060(10) 0.16(2) -0.027(11) -0.016(17) 0.014(11)
C44 0.052(7) 0.063(8) 0.109(12) 0.017(8) -0.002(8) -0.022(6)
O15 0.040(4) 0.091(6) 0.066(6) 0.033(5) -0.011(4) -0.016(4)
Re1 0.0414(3) 0.0496(3) 0.0478(3) 0.0082(2) 0.00425(19) 0.00487(19)
C4 0.056(8) 0.052(8) 0.175(17) 0.051(10) -0.002(9) -0.008(6)
C2 0.062(8) 0.085(9) 0.035(7) -0.002(6) -0.002(6) 0.017(7)
O2 0.075(7) 0.135(9) 0.065(7) -0.021(6) 0.002(5) 0.031(7)
C3 0.067(8) 0.079(9) 0.059(9) 0.012(7) 0.011(7) 0.010(7)
O3 0.076(7) 0.145(10) 0.074(7) 0.021(7) -0.032(6) 0.020(6)
C1 0.048(7) 0.074(8) 0.055(8) 0.016(6) 0.005(6) -0.008(6)
O1 0.074(6) 0.112(8) 0.081(7) 0.037(6) -0.028(6) -0.037(6)
C5 0.054(7) 0.063(7) 0.037(6) 0.010(5) 0.012(5) 0.010(6)
O5 0.065(6) 0.085(6) 0.083(7) 0.026(5) 0.015(5) -0.001(5)
Re2 0.0577(3) 0.0740(4) 0.0490(3) 0.0207(2) 0.0022(2) 0.0009(2)
C8 0.116(13) 0.087(11) 0.062(10) 0.007(9) 0.035(9) -0.018(10)
O8 0.177(13) 0.089(8) 0.106(10) -0.004(7) 0.043(9) -0.023(9)
C10 0.071(9) 0.085(10) 0.077(10) 0.017(8) 0.003(7) 0.027(8)
O10 0.122(10) 0.104(9) 0.134(11) 0.028(8) -0.003(8) 0.043(8)

loop_
_atom_type_symbol
_atom_type_description
_atom_type_scat_dispersion_real
_atom_type_scat_dispersion_imag
_atom_type_scat_source
C C 0.0033 0.0016 'International Tables Vol C Tables 4.2.6.8 and 6.1.1.4'
H H 0.0000 0.0000 'International Tables Vol C Tables 4.2.6.8 and 6.1.1.4'
O O 0.0106 0.0060 'International Tables Vol C Tables 4.2.6.8 and 6.1.1.4'
Yb Yb -0.3850 5.5486 'International Tables Vol C Tables 4.2.6.8 and 6.1.1.4'
Re Re -1.0185 7.2310 'International Tables Vol C Tables 4.2.6.8 and 6.1.1.4'

loop_
_geom_angle_atom_site_label_1
_geom_angle_atom_site_label_2
_geom_angle_atom_site_label_3
_geom_angle
_geom_angle_site_symmetry_1
_geom_angle_site_symmetry_3
C61 O16 C64' 110.8(14) . .
C61 O16 C64 106.7(16) . .
C64' O16 C61' 107.3(15) . .
C64 O16 C61' 107.9(15) . .
C61 O16 Yb2 123.3(10) . .
C64' O16 Yb2 125.8(10) . .
C64 O16 Yb2 126.9(12) . .
C61' O16 Yb2 125.2(10) . .
O16 C61 C62 108(2) . .
O16 C61 H61A 110.1 . .
C62 C61 H61A 110.1 . .
O16 C61 H61B 110.1 . .
C62 C61 H61B 110.1 . .
H61A C61 H61B 108.4 . .
C61 C62 C63 97(2) . .
C61 C62 H62A 112.4 . .
C63 C62 H62A 112.4 . .
C61 C62 H62B 112.4 . .
C63 C62 H62B 112.4 . .
H62A C62 H62B 110.0 . .
C64 C63 C62 107(2) . .
C64 C63 H63A 110.3 . .
C62 C63 H63A 110.3 . .
C64 C63 H63B 110.3 . .
C62 C63 H63B 110.3 . .
H63A C63 H63B 108.5 . .
O16 C64 C63 105(2) . .
O16 C64 H64A 110.8 . .
C63 C64 H64A 110.8 . .
O16 C64 H64B 110.8 . .
C63 C64 H64B 110.8 . .
H64A C64 H64B 108.9 . .
O16 C61' C62' 104(2) . .
O16 C61' H61C 110.9 . .
C62' C61' H61C 110.9 . .
O16 C61' H61D 110.9 . .
C62' C61' H61D 110.9 . .
H61C C61' H61D 108.9 . .
C63' C62' C61' 100(2) . .
C63' C62' H62C 111.8 . .
C61' C62' H62C 111.8 . .
C63' C62' H62D 111.8 . .
C61' C62' H62D 111.8 . .
H62C C62' H62D 109.5 . .
C64' C63' C62' 101(2) . .
C64' C63' H63C 111.6 . .
C62' C63' H63C 111.6 . .
C64' C63' H63D 111.6 . .
C62' C63' H63D 111.6 . .
H63C C63' H63D 109.4 . .
O16 C64' C63' 106.8(19) . .
O16 C64' H64C 110.4 . .
C63' C64' H64C 110.4 . .
O16 C64' H64D 110.4 . .
C63' C64' H64D 110.4 . .
H64C C64' H64D 108.6 . .
O13 Yb1 O13 180.0(5) . 2
O13 Yb1 O12 88.3(3) . .
O13 Yb1 O12 91.7(3) 2 .
O13 Yb1 O12 91.7(3) . 2
O13 Yb1 O12 88.3(3) 2 2
O12 Yb1 O12 180.0(4) . 2
O13 Yb1 O11 90.3(3) . 2
O13 Yb1 O11 89.7(3) 2 2
O12 Yb1 O11 90.2(3) . 2
O12 Yb1 O11 89.8(3) 2 2
O13 Yb1 O11 89.7(3) . .
O13 Yb1 O11 90.3(3) 2 .
O12 Yb1 O11 89.8(3) . .
O12 Yb1 O11 90.2(3) 2 .
O11 Yb1 O11 180.0(4) 2 .
C14 O11 C11 108.8(9) . .
C14 O11 Yb1 125.8(7) . .
C11 O11 Yb1 125.1(7) . .
C12 C11 O11 106.1(12) . .
C12 C11 H11A 110.5 . .
O11 C11 H11A 110.5 . .
C12 C11 H11B 110.5 . .
O11 C11 H11B 110.5 . .
H11A C11 H11B 108.7 . .
C11 C12 C13 109.8(14) . .
C11 C12 H12A 109.7 . .
C13 C12 H12A 109.7 . .
C11 C12 H12B 109.7 . .
C13 C12 H12B 109.7 . .
H12A C12 H12B 108.2 . .
C12 C13 C14 101.9(14) . .
C12 C13 H13A 111.4 . .
C14 C13 H13A 111.4 . .
C12 C13 H13B 111.4 . .
C14 C13 H13B 111.4 . .
H13A C13 H13B 109.3 . .
O11 C14 C13 107.3(12) . .
O11 C14 H14A 110.2 . .
C13 C14 H14A 110.2 . .
O11 C14 H14B 110.2 . .
C13 C14 H14B 110.2 . .
H14A C14 H14B 108.5 . .
C24 O12 C21 110(3) . .
C21 O12 C24' 111.4(19) . .
C24 O12 C21' 107(2) . .
C24' O12 C21' 109.5(13) . .
C24 O12 Yb1 124(2) . .
C21 O12 Yb1 126.0(15) . .
C24' O12 Yb1 122.2(11) . .
C21' O12 Yb1 127.6(9) . .
O12 C21 C22 104(2) . .
O12 C21 H21A 110.9 . .
C22 C21 H21A 110.9 . .
O12 C21 H21B 110.9 . .
C22 C21 H21B 110.9 . .
H21A C21 H21B 108.9 . .
C23 C22 C21 104(3) . .
C23 C22 H22A 111.0 . .
C21 C22 H22A 111.0 . .
C23 C22 H22B 111.0 . .
C21 C22 H22B 111.0 . .
H22A C22 H22B 109.0 . .
C22 C23 C24 99(4) . .
C22 C23 H23A 112.0 . .
C24 C23 H23A 112.0 . .
C22 C23 H23B 112.0 . .
C24 C23 H23B 112.0 . .
H23A C23 H23B 109.7 . .
O12 C24 C23 102(3) . .
O12 C24 H24A 111.4 . .
C23 C24 H24A 111.4 . .
O12 C24 H24B 111.4 . .
C23 C24 H24B 111.4 . .
H24A C24 H24B 109.3 . .
O12 C21' C22' 104.6(13) . .
O12 C21' H21C 110.8 . .
C22' C21' H21C 110.8 . .
O12 C21' H21D 110.8 . .
C22' C21' H21D 110.8 . .
H21C C21' H21D 108.9 . .
C23' C22' C21' 104.6(14) . .
C23' C22' H22C 110.8 . .
C21' C22' H22C 110.8 . .
C23' C22' H22D 110.8 . .
C21' C22' H22D 110.8 . .
H22C C22' H22D 108.9 . .
C22' C23' C24' 103.4(15) . .
C22' C23' H23C 111.1 . .
C24' C23' H23C 111.1 . .
C22' C23' H23D 111.1 . .
C24' C23' H23D 111.1 . .
H23C C23' H23D 109.0 . .
O12 C24' C23' 107.5(15) . .
O12 C24' H24C 110.2 . .
C23' C24' H24C 110.2 . .
O12 C24' H24D 110.2 . .
C23' C24' H24D 110.2 . .
H24C C24' H24D 108.5 . .
C31 O13 C34 108.8(8) . .
C31 O13 Yb1 125.3(6) . .
C34 O13 Yb1 125.9(7) . .
O13 C31 C32 104.5(11) . .
O13 C31 H31A 110.9 . .
C32 C31 H31A 110.9 . .
O13 C31 H31B 110.9 . .
C32 C31 H31B 110.9 . .
H31A C31 H31B 108.9 . .
C33 C32 C31 103.5(13) . .
C33 C32 H32A 111.1 . .
C31 C32 H32A 111.1 . .
C33 C32 H32B 111.1 . .
C31 C32 H32B 111.1 . .
H32A C32 H32B 109.0 . .
C32 C33 C34 105.1(12) . .
C32 C33 H33A 110.7 . .
C34 C33 H33A 110.7 . .
C32 C33 H33B 110.7 . .
C34 C33 H33B 110.7 . .
H33A C33 H33B 108.8 . .
O13 C34 C33 106.5(11) . .
O13 C34 H34A 110.4 . .
C33 C34 H34A 110.4 . .
O13 C34 H34B 110.4 . .
C33 C34 H34B 110.4 . .
H34A C34 H34B 108.6 . .
O15 Yb2 O15 180.000(1) . 2_666
O15 Yb2 O16 91.4(3) . .
O15 Yb2 O16 88.6(3) 2_666 .
O15 Yb2 O16 88.6(3) . 2_666
O15 Yb2 O16 91.4(3) 2_666 2_666
O16 Yb2 O16 180.000(1) . 2_666
O15 Yb2 O14 88.4(3) . .
O15 Yb2 O14 91.6(3) 2_666 .
O16 Yb2 O14 87.6(3) . .
O16 Yb2 O14 92.4(3) 2_666 .
O15 Yb2 O14 91.6(3) . 2_666
O15 Yb2 O14 88.4(3) 2_666 2_666
O16 Yb2 O14 92.4(3) . 2_666
O16 Yb2 O14 87.6(3) 2_666 2_666
O14 Yb2 O14 180.000(1) . 2_666
C44 O14 C41 108.8(10) . .
C44 O14 Yb2 128.0(7) . .
C41 O14 Yb2 123.3(8) . .
O14 C41 C42 106.8(13) . .
O14 C41 H41A 110.4 . .
C42 C41 H41A 110.4 . .
O14 C41 H41B 110.4 . .
C42 C41 H41B 110.4 . .
H41A C41 H41B 108.6 . .
C43 C42 C41 108.1(14) . .
C43 C42 H42A 110.1 . .
C41 C42 H42A 110.1 . .
C43 C42 H42B 110.1 . .
C41 C42 H42B 110.1 . .
H42A C42 H42B 108.4 . .
C42 C43 C44 106.5(16) . .
C42 C43 H43A 110.4 . .
C44 C43 H43A 110.4 . .
C42 C43 H43B 110.4 . .
C44 C43 H43B 110.4 . .
H43A C43 H43B 108.6 . .
O14 C44 C43 107.9(13) . .
O14 C44 H44A 110.1 . .
C43 C44 H44A 110.1 . .
O14 C44 H44B 110.1 . .
C43 C44 H44B 110.1 . .
H44A C44 H44B 108.4 . .
C51 O15 C54 107.1(18) . .
C54 O15 C51' 110(2) . .
C51 O15 C54' 103.4(13) . .
C51' O15 C54' 114.6(14) . .
C51 O15 Yb2 131.2(11) . .
C54 O15 Yb2 118.9(14) . .
C51' O15 Yb2 121.0(11) . .
C54' O15 Yb2 124.4(9) . .
O15 C51 C52 105.7(18) . .
O15 C51 H51A 110.6 . .
C52 C51 H51A 110.6 . .
O15 C51 H51B 110.6 . .
C52 C51 H51B 110.6 . .
H51A C51 H51B 108.7 . .
C51 C52 C53 104(2) . .
C51 C52 H52A 110.9 . .
C53 C52 H52A 110.9 . .
C51 C52 H52B 110.9 . .
C53 C52 H52B 110.9 . .
H52A C52 H52B 108.9 . .
C54 C53 C52 105(2) . .
C54 C53 H53A 110.7 . .
C52 C53 H53A 110.7 . .
C54 C53 H53B 110.7 . .
C52 C53 H53B 110.7 . .
H53A C53 H53B 108.8 . .
O15 C54 C53 108(2) . .
O15 C54 H54A 110.2 . .
C53 C54 H54A 110.2 . .
O15 C54 H54B 110.2 . .
C53 C54 H54B 110.2 . .
H54A C54 H54B 108.5 . .
O15 C51' C52' 101.4(17) . .
O15 C51' H51C 111.5 . .
C52' C51' H51C 111.5 . .
O15 C51' H51D 111.5 . .
C52' C51' H51D 111.5 . .
H51C C51' H51D 109.3 . .
C51' C52' C53' 105(2) . .
C51' C52' H52C 110.7 . .
C53' C52' H52C 110.7 . .
C51' C52' H52D 110.7 . .
C53' C52' H52D 110.7 . .
H52C C52' H52D 108.8 . .
C54' C53' C52' 101.7(19) . .
C54' C53' H53C 111.4 . .
C52' C53' H53C 111.4 . .
C54' C53' H53D 111.4 . .
C52' C53' H53D 111.4 . .
H53C C53' H53D 109.3 . .
O15 C54' C53' 103.7(17) . .
O15 C54' H54C 111.0 . .
C53' C54' H54C 111.0 . .
O15 C54' H54D 111.0 . .
C53' C54' H54D 111.0 . .
H54C C54' H54D 109.0 . .
C2 Re1 C4 118.1(7) . .
C2 Re1 C5 116.8(5) . .
C4 Re1 C5 124.9(6) . .
C2 Re1 C3 94.7(5) . .
C4 Re1 C3 92.1(6) . .
C5 Re1 C3 88.1(5) . .
C2 Re1 C1 89.6(5) . .
C4 Re1 C1 85.0(6) . .
C5 Re1 C1 90.8(5) . .
C3 Re1 C1 175.6(6) . .
O4' C4 Re1 155(3) . .
O4 C4 Re1 169(2) . .
O2 C2 Re1 175.5(12) . .
O3 C3 Re1 178.1(13) . .
O1 C1 Re1 178.0(11) . .
O5 C5 Re1 177.8(10) . .
C9' Re2 C6 79.9(13) . .
C9' Re2 C10 93.6(10) . .
C6 Re2 C10 95.5(12) . .
C9' Re2 C7' 170.3(11) . .
C6 Re2 C7' 93.5(12) . .
C10 Re2 C7' 94.1(9) . .
C9' Re2 C7 152.4(15) . .
C6 Re2 C7 96.4(14) . .
C10 Re2 C7 114.0(11) . .
C7' Re2 C7 20.5(9) . .
C9' Re2 C6' 87.9(10) . .
C6 Re2 C6' 19.9(10) . .
C10 Re2 C6' 113.4(9) . .
C7' Re2 C6' 83.6(9) . .
C7 Re2 C6' 81.0(11) . .
C9' Re2 C9 18.5(10) . .
C6 Re2 C9 87.3(13) . .
C10 Re2 C9 109.9(11) . .
C7' Re2 C9 155.7(13) . .
C7 Re2 C9 135.3(15) . .
C6' Re2 C9 89.3(10) . .
C9' Re2 C8 93.5(10) . .
C6 Re2 C8 160.2(12) . .
C10 Re2 C8 103.5(7) . .
C7' Re2 C8 90.4(8) . .
C7 Re2 C8 80.8(10) . .
C6' Re2 C8 142.9(9) . .
C9 Re2 C8 81.3(10) . .
O7 C7 Re2 170(3) . .
O6 C6 Re2 173(3) . .
O9 C9 Re2 177(3) . .
O7' C7' Re2 176(2) . .
O6' C6' Re2 178(2) . .
O9' C9' Re2 168(3) . .
O8 C8 Re2 176.9(14) . .
O10 C10 Re2 175.6(14) . .

loop_
_geom_bond_atom_site_label_1
_geom_bond_atom_site_label_2
_geom_bond_distance
_geom_bond_site_symmetry_2
O16 C61 1.41(3) .
O16 C64' 1.45(3) .
O16 C64 1.47(4) .
O16 C61' 1.48(3) .
O16 Yb2 2.388(6) .
C61 C62 1.520(18) .
C61 H61A 0.9900 .
C61 H61B 0.9900 .
C62 C63 1.563(19) .
C62 H62A 0.9900 .
C62 H62B 0.9900 .
C63 C64 1.521(19) .
C63 H63A 0.9900 .
C63 H63B 0.9900 .
C64 H64A 0.9900 .
C64 H64B 0.9900 .
C61' C62' 1.540(18) .
C61' H61C 0.9900 .
C61' H61D 0.9900 .
C62' C63' 1.520(18) .
C62' H62C 0.9900 .
C62' H62D 0.9900 .
C63' C64' 1.511(18) .
C63' H63C 0.9900 .
C63' H63D 0.9900 .
C64' H64C 0.9900 .
C64' H64D 0.9900 .
Yb1 O13 2.384(7) .
Yb1 O13 2.384(7) 2
Yb1 O12 2.390(7) .
Yb1 O12 2.390(7) 2
Yb1 O11 2.392(7) 2
Yb1 O11 2.392(7) .
O11 C14 1.446(14) .
O11 C11 1.455(14) .
C11 C12 1.45(2) .
C11 H11A 0.9900 .
C11 H11B 0.9900 .
C12 C13 1.49(2) .
C12 H12A 0.9900 .
C12 H12B 0.9900 .
C13 C14 1.51(2) .
C13 H13A 0.9900 .
C13 H13B 0.9900 .
C14 H14A 0.9900 .
C14 H14B 0.9900 .
O12 C24 1.432(19) .
O12 C21 1.445(19) .
O12 C24' 1.449(15) .
O12 C21' 1.449(14) .
C21 C22 1.53(2) .
C21 H21A 0.9900 .
C21 H21B 0.9900 .
C22 C23 1.53(2) .
C22 H22A 0.9900 .
C22 H22B 0.9900 .
C23 C24 1.54(2) .
C23 H23A 0.9900 .
C23 H23B 0.9900 .
C24 H24A 0.9900 .
C24 H24B 0.9900 .
C21' C22' 1.526(16) .
C21' H21C 0.9900 .
C21' H21D 0.9900 .
C22' C23' 1.512(16) .
C22' H22C 0.9900 .
C22' H22D 0.9900 .
C23' C24' 1.542(17) .
C23' H23C 0.9900 .
C23' H23D 0.9900 .
C24' H24C 0.9900 .
C24' H24D 0.9900 .
O13 C31 1.440(14) .
O13 C34 1.459(14) .
C31 C32 1.521(19) .
C31 H31A 0.9900 .
C31 H31B 0.9900 .
C32 C33 1.46(3) .
C32 H32A 0.9900 .
C32 H32B 0.9900 .
C33 C34 1.47(2) .
C33 H33A 0.9900 .
C33 H33B 0.9900 .
C34 H34A 0.9900 .
C34 H34B 0.9900 .
Yb2 O15 2.383(7) .
Yb2 O15 2.383(7) 2_666
Yb2 O16 2.388(6) 2_666
Yb2 O14 2.405(8) .
Yb2 O14 2.405(8) 2_666
O14 C44 1.413(16) .
O14 C41 1.451(15) .
C41 C42 1.47(2) .
C41 H41A 0.9900 .
C41 H41B 0.9900 .
C42 C43 1.43(3) .
C42 H42A 0.9900 .
C42 H42B 0.9900 .
C43 C44 1.50(2) .
C43 H43A 0.9900 .
C43 H43B 0.9900 .
C44 H44A 0.9900 .
C44 H44B 0.9900 .
O15 C51 1.436(16) .
O15 C54 1.438(19) .
O15 C51' 1.438(17) .
O15 C54' 1.439(16) .
C51 C52 1.512(18) .
C51 H51A 0.9900 .
C51 H51B 0.9900 .
C52 C53 1.527(19) .
C52 H52A 0.9900 .
C52 H52B 0.9900 .
C53 C54 1.502(19) .
C53 H53A 0.9900 .
C53 H53B 0.9900 .
C54 H54A 0.9900 .
C54 H54B 0.9900 .
C51' C52' 1.507(18) .
C51' H51C 0.9900 .
C51' H51D 0.9900 .
C52' C53' 1.534(19) .
C52' H52C 0.9900 .
C52' H52D 0.9900 .
C53' C54' 1.518(18) .
C53' H53C 0.9900 .
C53' H53D 0.9900 .
C54' H54C 0.9900 .
C54' H54D 0.9900 .
Re1 C2 1.932(14) .
Re1 C4 1.935(12) .
Re1 C5 1.941(12) .
Re1 C3 1.966(14) .
Re1 C1 1.971(13) .
C4 O4' 1.166(18) .
C4 O4 1.175(15) .
C2 O2 1.154(14) .
C3 O3 1.157(15) .
C1 O1 1.141(14) .
C5 O5 1.138(13) .
Re2 C9' 1.915(16) .
Re2 C6 1.919(16) .
Re2 C10 1.921(14) .
Re2 C7' 1.934(14) .
Re2 C7 1.936(16) .
Re2 C6' 1.945(14) .
Re2 C9 1.945(15) .
Re2 C8 1.971(19) .
C7 O7 1.151(17) .
C6 O6 1.157(17) .
C9 O9 1.172(16) .
C7' O7' 1.160(16) .
C6' O6' 1.146(15) .
C9' O9' 1.173(16) .
C8 O8 1.157(18) .
C10 O10 1.148(15) .
